data_4334706
loop_
_publ_author_name
'Golam Moula'
'Moumita Bose'
'Sabyasachi Sarkar'

_publ_section_title
;
 Replica of a Fishy Enzyme: Structure-Function Analogue of
 Trimethylamine-N-Oxide Reductase
;
_journal_name_full 'Inorganic Chemistry'
_journal_page_first 5316
_journal_page_last 5327
_journal_paper_doi 10.1021/ic4002576
_journal_volume 52
_journal_year 2013
_chemical_formula_moiety '2(C8 H20 N), C10 H6 Mo N2 O5 S4'
_chemical_formula_sum 'C26 H46 Mo N4 O5 S4'
_chemical_formula_weight 718.85
_chemical_name_systematic
;
 ?
;
_space_group_IT_number 7
_symmetry_cell_setting monoclinic
_symmetry_space_group_name_Hall 'P -2yc'
_symmetry_space_group_name_H-M 'P 1 c 1'
_atom_sites_solution_hydrogens geom
_atom_sites_solution_primary direct
_atom_sites_solution_secondary difmap
_audit_creation_method SHELXL-97
_cell_angle_alpha 90.000(5)
_cell_angle_beta 91.996(5)
_cell_angle_gamma 90.000(5)
_cell_formula_units_Z 4
_cell_length_a 9.408(5)
_cell_length_b 11.503(5)
_cell_length_c 31.071(5)
_cell_measurement_temperature 100(2)
_cell_volume 3360(2)
_computing_cell_refinement 'Bruker SMART'
_computing_data_collection 'Bruker SMART'
_computing_data_reduction 'Bruker SMART'
_computing_molecular_graphics ORTEP-3
_computing_publication_material 'Bruker SHELXTL'
_computing_structure_refinement 'SHELXL-97 (Sheldrick, 1997)'
_computing_structure_solution 'Bruker SHELXTL'
_diffrn_ambient_temperature 100(2)
_diffrn_measured_fraction_theta_full 0.989
_diffrn_measured_fraction_theta_max 0.989
_diffrn_measurement_device_type 'CCD area detector'
_diffrn_measurement_method 'Omega scans'
_diffrn_radiation_monochromator graphite
_diffrn_radiation_source 'fine-focus sealed tube'
_diffrn_radiation_type MoK\a
_diffrn_radiation_wavelength 0.71069
_diffrn_reflns_av_R_equivalents 0.0496
_diffrn_reflns_av_sigmaI/netI 0.0831
_diffrn_reflns_limit_h_max 11
_diffrn_reflns_limit_h_min -12
_diffrn_reflns_limit_k_max 15
_diffrn_reflns_limit_k_min -11
_diffrn_reflns_limit_l_max 41
_diffrn_reflns_limit_l_min -39
_diffrn_reflns_number 20817
_diffrn_reflns_theta_full 28.00
_diffrn_reflns_theta_max 28.00
_diffrn_reflns_theta_min 2.20
_exptl_absorpt_coefficient_mu 0.678
_exptl_absorpt_correction_T_max 0.973
_exptl_absorpt_correction_T_min 0.960
_exptl_absorpt_correction_type empirical
_exptl_absorpt_process_details 'SADABS (Bruker, 2002)'
_exptl_crystal_colour green
_exptl_crystal_density_diffrn 1.421
_exptl_crystal_description needle
_exptl_crystal_F_000 1504
_exptl_crystal_size_max 0.06
_exptl_crystal_size_mid 0.05
_exptl_crystal_size_min 0.04
_refine_diff_density_max 1.224
_refine_diff_density_min -2.599
_refine_diff_density_rms 0.266
_refine_ls_abs_structure_details 'Flack H D (1983), Acta Cryst. A39, 876-881'
_refine_ls_abs_structure_Flack 0.04(7)
_refine_ls_extinction_method none
_refine_ls_goodness_of_fit_ref 1.097
_refine_ls_hydrogen_treatment constr
_refine_ls_matrix_type full
_refine_ls_number_parameters 697
_refine_ls_number_reflns 14088
_refine_ls_number_restraints 2
_refine_ls_restrained_S_all 1.097
_refine_ls_R_factor_all 0.0950
_refine_ls_R_factor_gt 0.0669
_refine_ls_shift/su_max 0.000
_refine_ls_shift/su_mean 0.000
_refine_ls_structure_factor_coef Fsqd
_refine_ls_weighting_details 'calc w=1/[\s^2^(Fo^2^)+(0.1117P)^2^+30.0614P] where P=(Fo^2^+2Fc^2^)/3'
_refine_ls_weighting_scheme calc
_refine_ls_wR_factor_gt 0.1662
_refine_ls_wR_factor_ref 0.2442
_reflns_number_gt 11744
_reflns_number_total 14088
_reflns_threshold_expression >2sigma(I)
_cod_data_source_file ic4002576_si_002_2.cif
_cod_data_source_block 16julam_complex3
_cod_original_cell_volume 3361(2)
_cod_database_code 4334706

loop_
_symmetry_equiv_pos_as_xyz
'x, y, z'
'x, -y, z+1/2'

loop_
_atom_site_label
_atom_site_type_symbol
_atom_site_fract_x
_atom_site_fract_y
_atom_site_fract_z
_atom_site_U_iso_or_equiv
_atom_site_adp_type
_atom_site_occupancy
_atom_site_symmetry_multiplicity
_atom_site_calc_flag
_atom_site_refinement_flags
C1 C -0.8826(11) -0.3190(9) 0.6989(4) 0.0262(16) Uani 1 1 d .
C2 C -0.8692(12) -0.1949(9) 0.7008(4) 0.0262(16) Uani 1 1 d .
C3 C -0.9779(12) -0.1296(9) 0.7163(3) 0.0244(15) Uani 1 1 d .
C4 C -1.1025(12) -0.1816(9) 0.7318(3) 0.0244(15) Uani 1 1 d .
C5 C -0.1098(11) 0.2849(10) 0.6752(4) 0.028(2) Uani 1 1 d .
H5A H -0.0562 0.2543 0.6520 0.041 Uiso 1 1 calc R
H5B H -0.0697 0.2574 0.7022 0.041 Uiso 1 1 calc R
H5C H -0.1065 0.3683 0.6746 0.041 Uiso 1 1 calc R
C6 C -0.3435(11) 0.2837(8) 0.7013(4) 0.023(2) Uani 1 1 d .
C7 C -0.4860(12) 0.2393(10) 0.6979(3) 0.027(2) Uani 1 1 d .
C8 C -0.5930(10) 0.3018(9) 0.7142(3) 0.0206(14) Uani 1 1 d .
C9 C -0.5719(10) 0.4206(8) 0.7321(3) 0.0206(14) Uani 1 1 d .
C10 C -0.4996(14) 0.6135(10) 0.7172(4) 0.032(3) Uani 1 1 d .
H10A H -0.4736 0.6611 0.6934 0.049 Uiso 1 1 calc R
H10B H -0.4217 0.6097 0.7379 0.049 Uiso 1 1 calc R
H10C H -0.5810 0.6465 0.7304 0.049 Uiso 1 1 calc R
C11 C -0.4068(11) 0.8265(8) 0.9598(4) 0.023(2) Uani 1 1 d .
C12 C -0.3936(12) 0.6985(9) 0.9578(4) 0.027(2) Uani 1 1 d .
C13 C -0.5076(13) 0.6340(9) 0.9434(4) 0.028(2) Uani 1 1 d .
C14 C -0.6352(12) 0.6899(9) 0.9277(3) 0.025(2) Uani 1 1 d .
C15 C 0.3621(11) 0.2096(11) 0.9774(4) 0.030(2) Uani 1 1 d .
H15A H 0.4193 0.2328 1.0021 0.045 Uiso 1 1 calc R
H15B H 0.3987 0.2447 0.9520 0.045 Uiso 1 1 calc R
H15C H 0.3646 0.1265 0.9746 0.045 Uiso 1 1 calc R
C16 C 0.1282(10) 0.2199(8) 0.9499(3) 0.0187(13) Uani 1 1 d .
C17 C -0.0201(10) 0.2603(8) 0.9558(3) 0.0187(13) Uani 1 1 d .
C18 C -0.1305(11) 0.2001(9) 0.9412(3) 0.022(2) Uani 1 1 d .
C19 C -0.1205(10) 0.0815(9) 0.9231(3) 0.021(2) Uani 1 1 d .
C20 C -0.0384(13) -0.1080(9) 0.9360(4) 0.027(2) Uani 1 1 d .
H20A H 0.0061 -0.1532 0.9586 0.041 Uiso 1 1 calc R
H20B H 0.0217 -0.1064 0.9116 0.041 Uiso 1 1 calc R
H20C H -0.1283 -0.1422 0.9277 0.041 Uiso 1 1 calc R
C21 C -0.0231(13) 0.3874(10) 0.7992(4) 0.030(2) Uani 1 1 d .
H21A H 0.0628 0.4053 0.7841 0.036 Uiso 1 1 calc R
H21B H -0.1026 0.3949 0.7787 0.036 Uiso 1 1 calc R
C22 C -0.0151(14) 0.2621(10) 0.8143(4) 0.038(3) Uani 1 1 d .
H22A H -0.0030 0.2120 0.7900 0.056 Uiso 1 1 calc R
H22B H -0.1013 0.2420 0.8281 0.056 Uiso 1 1 calc R
H22C H 0.0642 0.2530 0.8343 0.056 Uiso 1 1 calc R
C23 C -0.1718(14) 0.4516(11) 0.8589(4) 0.033(3) Uani 1 1 d .
H23A H -0.1740 0.5048 0.8831 0.039 Uiso 1 1 calc R
H23B H -0.1655 0.3734 0.8704 0.039 Uiso 1 1 calc R
C24 C -0.3106(12) 0.4632(13) 0.8328(4) 0.038(3) Uani 1 1 d .
H24A H -0.3889 0.4460 0.8507 0.057 Uiso 1 1 calc R
H24B H -0.3108 0.4098 0.8091 0.057 Uiso 1 1 calc R
H24C H -0.3198 0.5412 0.8220 0.057 Uiso 1 1 calc R
C25 C -0.0444(13) 0.5946(10) 0.8131(4) 0.031(2) Uani 1 1 d .
H25A H 0.0438 0.6064 0.7984 0.037 Uiso 1 1 calc R
H25B H -0.1212 0.5956 0.7915 0.037 Uiso 1 1 calc R
C26 C -0.0648(14) 0.6948(10) 0.8436(4) 0.040(3) Uani 1 1 d .
H26A H -0.0673 0.7664 0.8278 0.060 Uiso 1 1 calc R
H26B H 0.0127 0.6968 0.8646 0.060 Uiso 1 1 calc R
H26C H -0.1527 0.6850 0.8580 0.060 Uiso 1 1 calc R
C27 C 0.0823(12) 0.4679(10) 0.8662(4) 0.028(2) Uani 1 1 d .
H27A H 0.0844 0.3899 0.8780 0.034 Uiso 1 1 calc R
H27B H 0.0647 0.5210 0.8897 0.034 Uiso 1 1 calc R
C28 C 0.2271(14) 0.4945(12) 0.8494(4) 0.037(3) Uani 1 1 d .
H28A H 0.2976 0.4861 0.8723 0.056 Uiso 1 1 calc R
H28B H 0.2284 0.5728 0.8387 0.056 Uiso 1 1 calc R
H28C H 0.2474 0.4416 0.8265 0.056 Uiso 1 1 calc R
C29 C -0.7058(11) -0.0052(10) 0.8062(4) 0.027(2) Uani 1 1 d .
H29A H -0.7108 -0.0635 0.7837 0.032 Uiso 1 1 calc R
H29B H -0.7315 0.0688 0.7932 0.032 Uiso 1 1 calc R
C30 C -0.8157(12) -0.0350(10) 0.8391(4) 0.029(2) Uani 1 1 d .
H30A H -0.9084 -0.0371 0.8252 0.043 Uiso 1 1 calc R
H30B H -0.8139 0.0229 0.8613 0.043 Uiso 1 1 calc R
H30C H -0.7942 -0.1097 0.8515 0.043 Uiso 1 1 calc R
C31 C -0.5053(12) -0.1077(10) 0.8454(3) 0.027(2) Uani 1 1 d .
H31A H -0.4076 -0.0968 0.8557 0.033 Uiso 1 1 calc R
H31B H -0.5624 -0.1189 0.8705 0.033 Uiso 1 1 calc R
C32 C -0.5126(14) -0.2174(11) 0.8188(5) 0.038(3) Uani 1 1 d .
H32A H -0.4782 -0.2817 0.8359 0.057 Uiso 1 1 calc R
H32B H -0.4548 -0.2087 0.7942 0.057 Uiso 1 1 calc R
H32C H -0.6093 -0.2317 0.8095 0.057 Uiso 1 1 calc R
C33 C -0.5349(12) 0.0993(9) 0.8554(3) 0.025(2) Uani 1 1 d .
H33A H -0.5913 0.0813 0.8801 0.030 Uiso 1 1 calc R
H33B H -0.4359 0.1005 0.8653 0.030 Uiso 1 1 calc R
C34 C -0.5748(14) 0.2195(10) 0.8397(5) 0.039(3) Uani 1 1 d .
H34A H -0.5603 0.2742 0.8628 0.059 Uiso 1 1 calc R
H34B H -0.6730 0.2202 0.8303 0.059 Uiso 1 1 calc R
H34C H -0.5165 0.2404 0.8162 0.059 Uiso 1 1 calc R
C35 C -0.4676(12) 0.0264(10) 0.7838(3) 0.027(2) Uani 1 1 d .
H35A H -0.4797 -0.0385 0.7641 0.033 Uiso 1 1 calc R
H35B H -0.5064 0.0948 0.7694 0.033 Uiso 1 1 calc R
C36 C -0.3105(15) 0.0454(12) 0.7922(4) 0.040(3) Uani 1 1 d .
H36A H -0.2656 0.0597 0.7654 0.060 Uiso 1 1 calc R
H36B H -0.2695 -0.0225 0.8056 0.060 Uiso 1 1 calc R
H36C H -0.2963 0.1112 0.8109 0.060 Uiso 1 1 calc R
C37 C -0.7492(14) 0.3479(12) 0.5295(3) 0.034(3) Uani 1 1 d .
H37A H -0.8300 0.3825 0.5140 0.040 Uiso 1 1 calc R
H37B H -0.6663 0.3605 0.5123 0.040 Uiso 1 1 calc R
C38 C -0.7743(18) 0.2195(12) 0.5325(4) 0.044(4) Uani 1 1 d .
H38A H -0.7859 0.1875 0.5040 0.066 Uiso 1 1 calc R
H38B H -0.8586 0.2054 0.5482 0.066 Uiso 1 1 calc R
H38C H -0.6943 0.1835 0.5471 0.066 Uiso 1 1 calc R
C39 C -0.8589(12) 0.4015(10) 0.5990(4) 0.029(2) Uani 1 1 d .
H39A H -0.8752 0.3200 0.6051 0.035 Uiso 1 1 calc R
H39B H -0.8401 0.4404 0.6263 0.035 Uiso 1 1 calc R
C40 C -0.9919(14) 0.4515(12) 0.5786(4) 0.042(3) Uani 1 1 d .
H40A H -1.0693 0.4417 0.5976 0.062 Uiso 1 1 calc R
H40B H -1.0135 0.4121 0.5519 0.062 Uiso 1 1 calc R
H40C H -0.9782 0.5328 0.5731 0.062 Uiso 1 1 calc R
C41 C -0.6096(11) 0.3552(9) 0.5992(3) 0.023(2) Uani 1 1 d .
H41A H -0.5974 0.3988 0.6258 0.028 Uiso 1 1 calc R
H41B H -0.6401 0.2774 0.6067 0.028 Uiso 1 1 calc R
C42 C -0.4674(12) 0.3466(12) 0.5785(4) 0.034(3) Uani 1 1 d .
H42A H -0.4001 0.3102 0.5981 0.051 Uiso 1 1 calc R
H42B H -0.4346 0.4231 0.5715 0.051 Uiso 1 1 calc R
H42C H -0.4770 0.3010 0.5527 0.051 Uiso 1 1 calc R
C43 C -0.6912(12) 0.5376(10) 0.5610(4) 0.029(2) Uani 1 1 d .
H43A H -0.6056 0.5385 0.5445 0.035 Uiso 1 1 calc R
H43B H -0.7678 0.5690 0.5429 0.035 Uiso 1 1 calc R
C44 C -0.6692(15) 0.6149(10) 0.5991(4) 0.036(3) Uani 1 1 d .
H44A H -0.6475 0.6921 0.5896 0.054 Uiso 1 1 calc R
H44B H -0.5918 0.5860 0.6170 0.054 Uiso 1 1 calc R
H44C H -0.7543 0.6166 0.6153 0.054 Uiso 1 1 calc R
C45 C -0.3605(10) 0.1059(9) 1.0579(3) 0.021(2) Uani 1 1 d .
H45A H -0.3779 0.1880 1.0530 0.025 Uiso 1 1 calc R
H45B H -0.3487 0.0698 1.0300 0.025 Uiso 1 1 calc R
C46 C -0.4890(14) 0.0545(12) 1.0775(5) 0.041(3) Uani 1 1 d .
H46A H -0.5707 0.0675 1.0587 0.061 Uiso 1 1 calc R
H46B H -0.5037 0.0906 1.1048 0.061 Uiso 1 1 calc R
H46C H -0.4752 -0.0275 1.0815 0.061 Uiso 1 1 calc R
C47 C -0.1881(12) -0.0325(9) 1.0945(4) 0.026(2) Uani 1 1 d .
H47A H -0.2614 -0.0619 1.1128 0.031 Uiso 1 1 calc R
H47B H -0.0987 -0.0356 1.1109 0.031 Uiso 1 1 calc R
C48 C -0.1778(15) -0.1139(11) 1.0559(4) 0.035(3) Uani 1 1 d .
H48A H -0.1559 -0.1911 1.0658 0.053 Uiso 1 1 calc R
H48B H -0.1040 -0.0872 1.0377 0.053 Uiso 1 1 calc R
H48C H -0.2669 -0.1145 1.0398 0.053 Uiso 1 1 calc R
C49 C -0.2304(14) 0.1539(10) 1.1269(4) 0.032(2) Uani 1 1 d .
H49A H -0.1438 0.1381 1.1438 0.038 Uiso 1 1 calc R
H49B H -0.3086 0.1202 1.1422 0.038 Uiso 1 1 calc R
C50 C -0.2517(17) 0.2846(10) 1.1251(4) 0.040(3) Uani 1 1 d .
H50A H -0.2568 0.3148 1.1538 0.060 Uiso 1 1 calc R
H50B H -0.3385 0.3018 1.1092 0.060 Uiso 1 1 calc R
H50C H -0.1732 0.3199 1.1111 0.060 Uiso 1 1 calc R
C51 C -0.1078(10) 0.1470(9) 1.0567(4) 0.025(2) Uani 1 1 d .
H51A H -0.1362 0.2257 1.0493 0.030 Uiso 1 1 calc R
H51B H -0.1028 0.1031 1.0302 0.030 Uiso 1 1 calc R
C52 C 0.0397(12) 0.1505(11) 1.0785(4) 0.034(3) Uani 1 1 d .
H52A H 0.1053 0.1860 1.0596 0.051 Uiso 1 1 calc R
H52B H 0.0704 0.0727 1.0851 0.051 Uiso 1 1 calc R
H52C H 0.0363 0.1948 1.1046 0.051 Uiso 1 1 calc R
N1 N -0.8902(13) -0.4159(9) 0.6979(4) 0.043(3) Uani 1 1 d .
N2 N -1.2060(10) -0.2212(8) 0.7445(3) 0.030(2) Uani 1 1 d .
N3 N -0.4137(11) 0.9245(8) 0.9618(4) 0.033(2) Uani 1 1 d .
N4 N -0.7405(10) 0.7302(7) 0.9147(3) 0.0258(19) Uani 1 1 d .
N5 N -0.0401(10) 0.4758(8) 0.8343(3) 0.0257(19) Uani 1 1 d .
N6 N -0.5542(10) 0.0025(8) 0.8231(3) 0.0261(19) Uani 1 1 d .
N7 N -0.7266(10) 0.4117(8) 0.5720(3) 0.0237(18) Uani 1 1 d .
N8 N -0.2209(9) 0.0933(7) 1.0842(3) 0.0212(17) Uani 1 1 d .
O1 O -0.8394(8) 0.1055(6) 0.6246(2) 0.0280(16) Uani 1 1 d .
O2 O -0.2590(8) 0.2459(6) 0.6703(3) 0.0240(16) Uani 1 1 d .
O3 O -0.2983(9) 0.3494(8) 0.7301(3) 0.037(2) Uani 1 1 d .
O4 O -0.5345(8) 0.4956(6) 0.7017(2) 0.0232(15) Uani 1 1 d .
O5 O -0.5942(9) 0.4488(7) 0.7687(3) 0.0308(17) Uani 1 1 d .
O6 O -0.3398(8) 0.4009(6) 1.0339(2) 0.0254(16) Uani 1 1 d .
O7 O -0.0608(8) 0.0093(6) 0.9510(2) 0.0242(15) Uani 1 1 d .
O8 O -0.1683(9) 0.0537(7) 0.8876(3) 0.0326(18) Uani 1 1 d .
O9 O 0.1635(9) 0.1670(7) 0.9188(3) 0.0337(18) Uani 1 1 d .
O10 O 0.2147(9) 0.2477(6) 0.9827(3) 0.0242(15) Uani 1 1 d .
S1 S -0.7173(3) -0.1300(2) 0.67986(8) 0.0222(5) Uani 1 1 d .
S2 S -0.9696(3) 0.0216(2) 0.71693(9) 0.0235(5) Uani 1 1 d .
S3 S -0.7673(3) 0.2459(2) 0.71610(9) 0.0222(5) Uani 1 1 d .
S4 S -0.5195(2) 0.0997(2) 0.67494(8) 0.0180(4) Uani 1 1 d .
S5 S -0.3058(3) 0.2570(2) 0.94226(8) 0.0208(5) Uani 1 1 d .
S6 S -0.0419(2) 0.4033(2) 0.97822(8) 0.0190(5) Uani 1 1 d .
S7 S -0.2369(3) 0.6330(2) 0.97760(8) 0.0229(5) Uani 1 1 d .
S8 S -0.5019(3) 0.4832(2) 0.94284(9) 0.0228(5) Uani 1 1 d .
Mo1 Mo -0.77122(7) 0.07282(7) 0.67463(3) 0.0186(2) Uani 1 1 d .
Mo2 Mo -0.29132(7) 0.43109(7) 0.98295(3) 0.0185(2) Uani 1 1 d .

loop_
_atom_site_aniso_label
_atom_site_aniso_U_11
_atom_site_aniso_U_22
_atom_site_aniso_U_33
_atom_site_aniso_U_23
_atom_site_aniso_U_13
_atom_site_aniso_U_12
C1 0.021(4) 0.021(4) 0.036(4) 0.000(3) -0.001(3) -0.001(3)
C2 0.021(4) 0.021(4) 0.036(4) 0.000(3) -0.001(3) -0.001(3)
C3 0.026(4) 0.020(3) 0.028(4) -0.003(3) 0.000(3) -0.002(3)
C4 0.026(4) 0.020(3) 0.028(4) -0.003(3) 0.000(3) -0.002(3)
C5 0.014(5) 0.033(6) 0.037(6) -0.001(4) 0.010(4) -0.011(4)
C6 0.019(5) 0.015(4) 0.034(5) 0.001(4) -0.004(4) -0.002(4)
C7 0.025(5) 0.036(6) 0.021(5) 0.012(4) -0.002(4) 0.008(4)
C8 0.015(3) 0.020(3) 0.027(4) -0.002(3) 0.000(3) 0.001(2)
C9 0.015(3) 0.020(3) 0.027(4) -0.002(3) 0.000(3) 0.001(2)
C10 0.037(7) 0.026(6) 0.034(6) -0.008(4) -0.001(5) -0.020(5)
C11 0.017(5) 0.012(5) 0.038(6) 0.005(4) -0.001(4) 0.009(3)
C12 0.024(5) 0.024(5) 0.033(6) 0.002(4) 0.000(4) 0.005(4)
C13 0.036(6) 0.015(5) 0.033(6) -0.004(4) 0.014(5) -0.010(4)
C14 0.027(6) 0.016(5) 0.031(5) 0.001(4) 0.008(4) -0.002(4)
C15 0.018(5) 0.040(6) 0.031(6) 0.008(5) -0.001(4) 0.016(4)
C16 0.011(3) 0.019(3) 0.026(3) 0.001(3) 0.002(3) 0.001(2)
C17 0.011(3) 0.019(3) 0.026(3) 0.001(3) 0.002(3) 0.001(2)
C18 0.019(5) 0.035(6) 0.012(4) 0.009(4) 0.005(4) -0.004(4)
C19 0.014(5) 0.031(5) 0.017(5) 0.001(4) 0.000(4) -0.002(4)
C20 0.036(6) 0.017(5) 0.028(5) -0.003(4) 0.010(5) 0.000(4)
C21 0.029(6) 0.037(6) 0.025(5) 0.010(5) 0.002(4) 0.003(5)
C22 0.039(7) 0.028(6) 0.045(7) -0.009(5) -0.001(6) -0.005(5)
C23 0.040(7) 0.038(6) 0.020(5) 0.005(4) 0.008(5) -0.004(5)
C24 0.018(6) 0.059(8) 0.036(7) -0.014(6) 0.005(5) -0.001(5)
C25 0.027(6) 0.027(6) 0.039(6) 0.012(5) 0.002(5) -0.009(4)
C26 0.039(7) 0.028(6) 0.052(8) -0.009(5) -0.019(6) 0.003(5)
C27 0.026(6) 0.032(6) 0.028(5) -0.001(4) 0.014(4) 0.001(4)
C28 0.031(6) 0.039(7) 0.041(7) 0.000(5) -0.001(5) 0.003(5)
C29 0.014(5) 0.035(6) 0.031(6) -0.003(4) -0.005(4) -0.003(4)
C30 0.022(5) 0.039(6) 0.026(5) 0.006(4) -0.003(4) -0.004(4)
C31 0.030(6) 0.036(6) 0.016(5) 0.007(4) -0.002(4) 0.005(4)
C32 0.031(7) 0.031(6) 0.054(8) 0.006(5) 0.014(6) 0.003(5)
C33 0.023(5) 0.027(5) 0.025(5) -0.007(4) -0.004(4) -0.005(4)
C34 0.036(7) 0.022(6) 0.060(8) -0.004(5) -0.003(6) -0.001(5)
C35 0.026(5) 0.041(6) 0.014(4) 0.011(4) -0.001(4) -0.001(5)
C36 0.046(8) 0.043(7) 0.031(6) -0.003(5) 0.001(6) -0.013(6)
C37 0.028(6) 0.053(7) 0.019(5) -0.009(5) 0.005(4) 0.002(5)
C38 0.069(10) 0.039(7) 0.024(6) -0.001(5) 0.004(6) -0.022(7)
C39 0.025(6) 0.034(6) 0.028(6) 0.003(5) 0.007(4) -0.004(4)
C40 0.032(7) 0.056(8) 0.036(7) 0.030(6) 0.002(5) 0.007(6)
C41 0.021(5) 0.022(5) 0.026(5) 0.012(4) 0.006(4) 0.001(4)
C42 0.014(5) 0.054(8) 0.032(6) 0.011(5) 0.000(4) -0.001(5)
C43 0.019(5) 0.032(6) 0.037(6) 0.007(5) -0.002(4) -0.001(4)
C44 0.048(8) 0.020(5) 0.042(7) 0.006(5) 0.006(6) -0.003(5)
C45 0.016(5) 0.023(5) 0.023(5) 0.014(4) -0.006(4) -0.006(4)
C46 0.028(7) 0.051(8) 0.042(7) 0.011(6) -0.001(5) -0.009(5)
C47 0.025(5) 0.018(5) 0.033(6) 0.005(4) -0.005(4) 0.011(4)
C48 0.045(7) 0.036(6) 0.025(5) -0.004(5) -0.011(5) 0.007(5)
C49 0.033(6) 0.025(6) 0.037(6) -0.007(4) -0.001(5) 0.003(4)
C50 0.063(9) 0.024(6) 0.034(7) -0.010(5) 0.005(6) 0.008(6)
C51 0.009(4) 0.031(6) 0.035(6) -0.001(4) -0.006(4) 0.003(4)
C52 0.014(5) 0.043(7) 0.046(7) 0.014(5) -0.006(5) 0.001(4)
N1 0.039(6) 0.030(6) 0.063(8) -0.002(5) 0.019(6) -0.013(4)
N2 0.027(5) 0.035(5) 0.029(5) 0.000(4) 0.007(4) -0.002(4)
N3 0.031(5) 0.022(5) 0.046(6) -0.002(4) -0.008(5) 0.009(4)
N4 0.025(5) 0.020(4) 0.032(5) 0.002(3) -0.003(4) 0.010(3)
N5 0.028(5) 0.023(4) 0.026(4) 0.005(3) 0.000(4) -0.006(4)
N6 0.026(5) 0.026(5) 0.026(4) 0.004(3) 0.005(4) -0.002(4)
N7 0.024(5) 0.029(5) 0.017(4) 0.007(3) 0.002(3) -0.005(4)
N8 0.017(4) 0.019(4) 0.028(4) 0.009(3) 0.004(3) 0.000(3)
O1 0.030(4) 0.023(4) 0.031(4) -0.005(3) 0.006(3) -0.003(3)
O2 0.018(4) 0.026(4) 0.028(4) -0.002(3) 0.000(3) -0.005(3)
O3 0.020(4) 0.055(6) 0.037(5) -0.021(4) 0.003(3) -0.007(4)
O4 0.024(4) 0.016(3) 0.029(4) 0.004(3) -0.004(3) -0.010(3)
O5 0.042(5) 0.022(4) 0.028(4) -0.010(3) 0.007(4) 0.000(3)
O6 0.027(4) 0.026(4) 0.024(4) -0.005(3) 0.007(3) 0.011(3)
O7 0.018(3) 0.021(4) 0.034(4) 0.003(3) 0.001(3) 0.007(3)
O8 0.037(5) 0.031(4) 0.030(4) -0.005(3) -0.001(4) 0.000(3)
O9 0.026(4) 0.037(5) 0.038(5) -0.008(4) 0.003(4) 0.009(3)
O10 0.020(4) 0.024(4) 0.028(4) -0.003(3) 0.000(3) 0.005(3)
S1 0.0189(12) 0.0195(12) 0.0285(12) -0.0009(9) 0.0030(10) 0.0034(9)
S2 0.0199(12) 0.0229(12) 0.0278(12) 0.0000(10) 0.0008(10) -0.0009(9)
S3 0.0156(12) 0.0203(12) 0.0310(14) -0.0021(10) 0.0032(10) 0.0018(9)
S4 0.0131(11) 0.0207(11) 0.0203(11) -0.0017(8) 0.0021(8) 0.0027(8)
S5 0.0185(12) 0.0222(13) 0.0216(13) -0.0001(9) 0.0004(10) 0.0016(9)
S6 0.0151(11) 0.0212(11) 0.0207(11) 0.0008(9) 0.0000(9) -0.0025(8)
S7 0.0198(13) 0.0219(12) 0.0267(12) 0.0027(9) -0.0025(10) -0.0025(9)
S8 0.0211(12) 0.0183(11) 0.0287(12) -0.0012(9) -0.0024(10) -0.0007(9)
Mo1 0.0169(4) 0.0192(4) 0.0196(4) 0.0007(3) -0.0002(3) -0.0009(3)
Mo2 0.0158(4) 0.0196(4) 0.0202(4) 0.0010(3) 0.0020(3) 0.0012(3)

loop_
_atom_type_symbol
_atom_type_description
_atom_type_scat_dispersion_real
_atom_type_scat_dispersion_imag
_atom_type_scat_source
C C 0.0033 0.0016 'International Tables Vol C Tables 4.2.6.8 and 6.1.1.4'
H H 0.0000 0.0000 'International Tables Vol C Tables 4.2.6.8 and 6.1.1.4'
N N 0.0061 0.0033 'International Tables Vol C Tables 4.2.6.8 and 6.1.1.4'
O O 0.0106 0.0060 'International Tables Vol C Tables 4.2.6.8 and 6.1.1.4'
S S 0.1246 0.1234 'International Tables Vol C Tables 4.2.6.8 and 6.1.1.4'
Mo Mo -1.6832 0.6857 'International Tables Vol C Tables 4.2.6.8 and 6.1.1.4'

loop_
_geom_angle_atom_site_label_1
_geom_angle_atom_site_label_2
_geom_angle_atom_site_label_3
_geom_angle
N1 C1 C2 178.5(14)
C3 C2 C1 119.7(10)
C3 C2 S1 121.6(8)
C1 C2 S1 118.5(8)
C2 C3 C4 121.6(10)
C2 C3 S2 121.2(9)
C4 C3 S2 117.1(8)
N2 C4 C3 178.2(12)
O2 C5 H5A 109.5
O2 C5 H5B 109.5
H5A C5 H5B 109.5
O2 C5 H5C 109.5
H5A C5 H5C 109.5
H5B C5 H5C 109.5
O3 C6 O2 121.4(9)
O3 C6 C7 124.7(10)
O2 C6 C7 113.9(9)
C8 C7 C6 119.3(11)
C8 C7 S4 120.5(9)
C6 C7 S4 120.2(8)
C7 C8 C9 122.6(10)
C7 C8 S3 121.6(8)
C9 C8 S3 115.8(7)
O5 C9 O4 123.5(9)
O5 C9 C8 125.0(10)
O4 C9 C8 111.4(8)
O4 C10 H10A 109.5
O4 C10 H10B 109.5
H10A C10 H10B 109.5
O4 C10 H10C 109.5
H10A C10 H10C 109.5
H10B C10 H10C 109.5
N3 C11 C12 178.4(12)
C13 C12 C11 119.3(10)
C13 C12 S7 121.5(8)
C11 C12 S7 119.0(8)
C12 C13 C14 120.4(9)
C12 C13 S8 121.5(9)
C14 C13 S8 118.1(8)
N4 C14 C13 177.1(11)
O10 C15 H15A 109.5
O10 C15 H15B 109.5
H15A C15 H15B 109.5
O10 C15 H15C 109.5
H15A C15 H15C 109.5
H15B C15 H15C 109.5
O9 C16 O10 124.4(9)
O9 C16 C17 123.1(9)
O10 C16 C17 112.5(8)
C18 C17 C16 121.6(9)
C18 C17 S6 121.0(8)
C16 C17 S6 117.0(7)
C17 C18 C19 123.8(10)
C17 C18 S5 121.5(9)
C19 C18 S5 114.7(7)
O8 C19 O7 124.6(10)
O8 C19 C18 124.0(9)
O7 C19 C18 111.3(8)
O7 C20 H20A 109.5
O7 C20 H20B 109.5
H20A C20 H20B 109.5
O7 C20 H20C 109.5
H20A C20 H20C 109.5
H20B C20 H20C 109.5
N5 C21 C22 115.1(9)
N5 C21 H21A 108.5
C22 C21 H21A 108.5
N5 C21 H21B 108.5
C22 C21 H21B 108.5
H21A C21 H21B 107.5
C21 C22 H22A 109.5
C21 C22 H22B 109.5
H22A C22 H22B 109.5
C21 C22 H22C 109.5
H22A C22 H22C 109.5
H22B C22 H22C 109.5
N5 C23 C24 114.8(9)
N5 C23 H23A 108.6
C24 C23 H23A 108.6
N5 C23 H23B 108.6
C24 C23 H23B 108.6
H23A C23 H23B 107.6
C23 C24 H24A 109.5
C23 C24 H24B 109.5
H24A C24 H24B 109.5
C23 C24 H24C 109.5
H24A C24 H24C 109.5
H24B C24 H24C 109.5
C26 C25 N5 114.7(10)
C26 C25 H25A 108.6
N5 C25 H25A 108.6
C26 C25 H25B 108.6
N5 C25 H25B 108.6
H25A C25 H25B 107.6
C25 C26 H26A 109.5
C25 C26 H26B 109.5
H26A C26 H26B 109.5
C25 C26 H26C 109.5
H26A C26 H26C 109.5
H26B C26 H26C 109.5
N5 C27 C28 116.2(9)
N5 C27 H27A 108.2
C28 C27 H27A 108.2
N5 C27 H27B 108.2
C28 C27 H27B 108.2
H27A C27 H27B 107.4
C27 C28 H28A 109.5
C27 C28 H28B 109.5
H28A C28 H28B 109.5
C27 C28 H28C 109.5
H28A C28 H28C 109.5
H28B C28 H28C 109.5
N6 C29 C30 116.0(9)
N6 C29 H29A 108.3
C30 C29 H29A 108.3
N6 C29 H29B 108.3
C30 C29 H29B 108.3
H29A C29 H29B 107.4
C29 C30 H30A 109.5
C29 C30 H30B 109.5
H30A C30 H30B 109.5
C29 C30 H30C 109.5
H30A C30 H30C 109.5
H30B C30 H30C 109.5
C32 C31 N6 116.3(9)
C32 C31 H31A 108.2
N6 C31 H31A 108.2
C32 C31 H31B 108.2
N6 C31 H31B 108.2
H31A C31 H31B 107.4
C31 C32 H32A 109.5
C31 C32 H32B 109.5
H32A C32 H32B 109.5
C31 C32 H32C 109.5
H32A C32 H32C 109.5
H32B C32 H32C 109.5
C34 C33 N6 116.0(9)
C34 C33 H33A 108.3
N6 C33 H33A 108.3
C34 C33 H33B 108.3
N6 C33 H33B 108.3
H33A C33 H33B 107.4
C33 C34 H34A 109.5
C33 C34 H34B 109.5
H34A C34 H34B 109.5
C33 C34 H34C 109.5
H34A C34 H34C 109.5
H34B C34 H34C 109.5
C36 C35 N6 116.0(9)
C36 C35 H35A 108.3
N6 C35 H35A 108.3
C36 C35 H35B 108.3
N6 C35 H35B 108.3
H35A C35 H35B 107.4
C35 C36 H36A 109.5
C35 C36 H36B 109.5
H36A C36 H36B 109.5
C35 C36 H36C 109.5
H36A C36 H36C 109.5
H36B C36 H36C 109.5
C38 C37 N7 116.0(10)
C38 C37 H37A 108.3
N7 C37 H37A 108.3
C38 C37 H37B 108.3
N7 C37 H37B 108.3
H37A C37 H37B 107.4
C37 C38 H38A 109.5
C37 C38 H38B 109.5
H38A C38 H38B 109.5
C37 C38 H38C 109.5
H38A C38 H38C 109.5
H38B C38 H38C 109.5
C40 C39 N7 114.8(9)
C40 C39 H39A 108.6
N7 C39 H39A 108.6
C40 C39 H39B 108.6
N7 C39 H39B 108.6
H39A C39 H39B 107.5
C39 C40 H40A 109.5
C39 C40 H40B 109.5
H40A C40 H40B 109.5
C39 C40 H40C 109.5
H40A C40 H40C 109.5
H40B C40 H40C 109.5
C42 C41 N7 115.4(8)
C42 C41 H41A 108.4
N7 C41 H41A 108.4
C42 C41 H41B 108.4
N7 C41 H41B 108.4
H41A C41 H41B 107.5
C41 C42 H42A 109.5
C41 C42 H42B 109.5
H42A C42 H42B 109.5
C41 C42 H42C 109.5
H42A C42 H42C 109.5
H42B C42 H42C 109.5
C44 C43 N7 114.5(9)
C44 C43 H43A 108.6
N7 C43 H43A 108.6
C44 C43 H43B 108.6
N7 C43 H43B 108.6
H43A C43 H43B 107.6
C43 C44 H44A 109.5
C43 C44 H44B 109.5
H44A C44 H44B 109.5
C43 C44 H44C 109.5
H44A C44 H44C 109.5
H44B C44 H44C 109.5
C46 C45 N8 115.9(8)
C46 C45 H45A 108.3
N8 C45 H45A 108.3
C46 C45 H45B 108.3
N8 C45 H45B 108.3
H45A C45 H45B 107.4
C45 C46 H46A 109.5
C45 C46 H46B 109.5
H46A C46 H46B 109.5
C45 C46 H46C 109.5
H46A C46 H46C 109.5
H46B C46 H46C 109.5
N8 C47 C48 116.1(9)
N8 C47 H47A 108.3
C48 C47 H47A 108.3
N8 C47 H47B 108.3
C48 C47 H47B 108.3
H47A C47 H47B 107.4
C47 C48 H48A 109.5
C47 C48 H48B 109.5
H48A C48 H48B 109.5
C47 C48 H48C 109.5
H48A C48 H48C 109.5
H48B C48 H48C 109.5
N8 C49 C50 115.9(10)
N8 C49 H49A 108.3
C50 C49 H49A 108.3
N8 C49 H49B 108.3
C50 C49 H49B 108.3
H49A C49 H49B 107.4
C49 C50 H50A 109.5
C49 C50 H50B 109.5
H50A C50 H50B 109.5
C49 C50 H50C 109.5
H50A C50 H50C 109.5
H50B C50 H50C 109.5
N8 C51 C52 113.9(9)
N8 C51 H51A 108.8
C52 C51 H51A 108.8
N8 C51 H51B 108.8
C52 C51 H51B 108.8
H51A C51 H51B 107.7
C51 C52 H52A 109.5
C51 C52 H52B 109.5
H52A C52 H52B 109.5
C51 C52 H52C 109.5
H52A C52 H52C 109.5
H52B C52 H52C 109.5
C27 N5 C21 109.9(9)
C27 N5 C23 106.2(8)
C21 N5 C23 110.7(9)
C27 N5 C25 110.5(8)
C21 N5 C25 107.3(8)
C23 N5 C25 112.2(9)
C29 N6 C33 111.5(9)
C29 N6 C31 112.4(9)
C33 N6 C31 106.6(8)
C29 N6 C35 105.1(8)
C33 N6 C35 110.3(8)
C31 N6 C35 111.0(8)
C41 N7 C37 110.8(9)
C41 N7 C43 111.9(8)
C37 N7 C43 106.8(8)
C41 N7 C39 104.5(8)
C37 N7 C39 110.4(9)
C43 N7 C39 112.6(9)
C49 N8 C47 106.0(8)
C49 N8 C51 111.8(8)
C47 N8 C51 111.5(8)
C49 N8 C45 110.6(8)
C47 N8 C45 111.6(8)
C51 N8 C45 105.4(7)
C6 O2 C5 114.3(8)
C9 O4 C10 115.2(8)
C19 O7 C20 116.1(8)
C16 O10 C15 113.6(8)
C2 S1 Mo1 105.4(4)
C3 S2 Mo1 106.0(4)
C8 S3 Mo1 106.6(3)
C7 S4 Mo1 106.2(4)
C18 S5 Mo2 106.6(4)
C17 S6 Mo2 105.8(3)
C12 S7 Mo2 105.3(4)
C13 S8 Mo2 105.8(4)
O1 Mo1 S3 108.0(3)
O1 Mo1 S4 108.5(3)
S3 Mo1 S4 83.83(9)
O1 Mo1 S1 110.5(3)
S3 Mo1 S1 141.51(10)
S4 Mo1 S1 85.28(9)
O1 Mo1 S2 106.2(3)
S3 Mo1 S2 84.61(10)
S4 Mo1 S2 145.27(9)
S1 Mo1 S2 83.69(9)
O6 Mo2 S5 108.2(3)
O6 Mo2 S6 109.1(3)
S5 Mo2 S6 83.78(9)
O6 Mo2 S8 107.1(3)
S5 Mo2 S8 84.39(9)
S6 Mo2 S8 143.77(10)
O6 Mo2 S7 109.2(3)
S5 Mo2 S7 142.56(10)
S6 Mo2 S7 84.95(9)
S8 Mo2 S7 83.97(9)

loop_
_geom_bond_atom_site_label_1
_geom_bond_atom_site_label_2
_geom_bond_distance
C1 N1 1.116(15)
C1 C2 1.435(15)
C2 C3 1.369(15)
C2 S1 1.758(11)
C3 C4 1.415(15)
C3 S2 1.740(10)
C4 N2 1.157(14)
C5 O2 1.477(12)
C5 H5A 0.9600
C5 H5B 0.9600
C5 H5C 0.9600
C6 O3 1.235(13)
C6 O2 1.343(13)
C6 C7 1.436(15)
C7 C8 1.350(15)
C7 S4 1.781(12)
C8 C9 1.487(13)
C8 S3 1.764(10)
C9 O5 1.207(13)
C9 O4 1.334(12)
C10 O4 1.472(12)
C10 H10A 0.9600
C10 H10B 0.9600
C10 H10C 0.9600
C11 N3 1.132(13)
C11 C12 1.478(14)
C12 C13 1.367(16)
C12 S7 1.749(11)
C13 C14 1.433(16)
C13 S8 1.735(10)
C14 N4 1.154(14)
C15 O10 1.469(13)
C15 H15A 0.9600
C15 H15B 0.9600
C15 H15C 0.9600
C16 O9 1.198(12)
C16 O10 1.321(12)
C16 C17 1.489(13)
C17 C18 1.316(14)
C17 S6 1.800(10)
C18 C19 1.480(15)
C18 S5 1.775(11)
C19 O8 1.220(12)
C19 O7 1.313(12)
C20 O7 1.446(12)
C20 H20A 0.9600
C20 H20B 0.9600
C20 H20C 0.9600
C21 N5 1.504(15)
C21 C22 1.517(16)
C21 H21A 0.9700
C21 H21B 0.9700
C22 H22A 0.9600
C22 H22B 0.9600
C22 H22C 0.9600
C23 N5 1.506(15)
C23 C24 1.520(17)
C23 H23A 0.9700
C23 H23B 0.9700
C24 H24A 0.9600
C24 H24B 0.9600
C24 H24C 0.9600
C25 C26 1.509(17)
C25 N5 1.517(13)
C25 H25A 0.9700
C25 H25B 0.9700
C26 H26A 0.9600
C26 H26B 0.9600
C26 H26C 0.9600
C27 N5 1.496(15)
C27 C28 1.507(17)
C27 H27A 0.9700
C27 H27B 0.9700
C28 H28A 0.9600
C28 H28B 0.9600
C28 H28C 0.9600
C29 N6 1.505(14)
C29 C30 1.517(16)
C29 H29A 0.9700
C29 H29B 0.9700
C30 H30A 0.9600
C30 H30B 0.9600
C30 H30C 0.9600
C31 C32 1.508(17)
C31 N6 1.510(14)
C31 H31A 0.9700
C31 H31B 0.9700
C32 H32A 0.9600
C32 H32B 0.9600
C32 H32C 0.9600
C33 C34 1.509(16)
C33 N6 1.506(14)
C33 H33A 0.9700
C33 H33B 0.9700
C34 H34A 0.9600
C34 H34B 0.9600
C34 H34C 0.9600
C35 C36 1.507(18)
C35 N6 1.516(14)
C35 H35A 0.9700
C35 H35B 0.9700
C36 H36A 0.9600
C36 H36B 0.9600
C36 H36C 0.9600
C37 C38 1.498(18)
C37 N7 1.521(14)
C37 H37A 0.9700
C37 H37B 0.9700
C38 H38A 0.9600
C38 H38B 0.9600
C38 H38C 0.9600
C39 C40 1.499(16)
C39 N7 1.530(14)
C39 H39A 0.9700
C39 H39B 0.9700
C40 H40A 0.9600
C40 H40B 0.9600
C40 H40C 0.9600
C41 C42 1.508(15)
C41 N7 1.511(13)
C41 H41A 0.9700
C41 H41B 0.9700
C42 H42A 0.9600
C42 H42B 0.9600
C42 H42C 0.9600
C43 C44 1.488(17)
C43 N7 1.527(14)
C43 H43A 0.9700
C43 H43B 0.9700
C44 H44A 0.9600
C44 H44B 0.9600
C44 H44C 0.9600
C45 C46 1.494(16)
C45 N8 1.530(12)
C45 H45A 0.9700
C45 H45B 0.9700
C46 H46A 0.9600
C46 H46B 0.9600
C46 H46C 0.9600
C47 N8 1.511(12)
C47 C48 1.528(15)
C47 H47A 0.9700
C47 H47B 0.9700
C48 H48A 0.9600
C48 H48B 0.9600
C48 H48C 0.9600
C49 N8 1.505(14)
C49 C50 1.517(16)
C49 H49A 0.9700
C49 H49B 0.9700
C50 H50A 0.9600
C50 H50B 0.9600
C50 H50C 0.9600
C51 N8 1.518(14)
C51 C52 1.523(14)
C51 H51A 0.9700
C51 H51B 0.9700
C52 H52A 0.9600
C52 H52B 0.9600
C52 H52C 0.9600
O1 Mo1 1.703(8)
O6 Mo2 1.697(7)
S1 Mo1 2.392(3)
S2 Mo1 2.394(3)
S3 Mo1 2.371(3)
S4 Mo1 2.388(3)
S5 Mo2 2.370(3)
S6 Mo2 2.378(3)
S7 Mo2 2.385(3)
S8 Mo2 2.380(3)

loop_
_geom_torsion_atom_site_label_1
_geom_torsion_atom_site_label_2
_geom_torsion_atom_site_label_3
_geom_torsion_atom_site_label_4
_geom_torsion
N1 C1 C2 C3 -127(57)
N1 C1 C2 S1 57(58)
C1 C2 C3 C4 1.9(17)
S1 C2 C3 C4 177.6(8)
C1 C2 C3 S2 -177.0(8)
S1 C2 C3 S2 -1.2(14)
C2 C3 C4 N2 -174(100)
S2 C3 C4 N2 5(37)
O3 C6 C7 C8 27.9(16)
O2 C6 C7 C8 -153.2(9)
O3 C6 C7 S4 -148.6(10)
O2 C6 C7 S4 30.2(12)
C6 C7 C8 C9 6.0(15)
S4 C7 C8 C9 -177.4(8)
C6 C7 C8 S3 -173.4(8)
S4 C7 C8 S3 3.2(13)
C7 C8 C9 O5 -119.9(12)
S3 C8 C9 O5 59.4(13)
C7 C8 C9 O4 64.5(13)
S3 C8 C9 O4 -116.1(8)
N3 C11 C12 C13 180(100)
N3 C11 C12 S7 4(48)
C11 C12 C13 C14 4.3(16)
S7 C12 C13 C14 179.5(8)
C11 C12 C13 S8 -176.6(8)
S7 C12 C13 S8 -1.5(14)
C12 C13 C14 N4 -179(100)
S8 C13 C14 N4 2(23)
O9 C16 C17 C18 33.5(15)
O10 C16 C17 C18 -145.8(10)
O9 C16 C17 S6 -139.4(9)
O10 C16 C17 S6 41.3(11)
C16 C17 C18 C19 8.5(15)
S6 C17 C18 C19 -178.9(7)
C16 C17 C18 S5 -171.9(7)
S6 C17 C18 S5 0.7(12)
C17 C18 C19 O8 -125.6(12)
S5 C18 C19 O8 54.9(12)
C17 C18 C19 O7 57.8(13)
S5 C18 C19 O7 -121.7(8)
C28 C27 N5 C21 62.9(12)
C28 C27 N5 C23 -177.2(10)
C28 C27 N5 C25 -55.4(13)
C22 C21 N5 C27 59.2(12)
C22 C21 N5 C23 -57.9(12)
C22 C21 N5 C25 179.4(10)
C24 C23 N5 C27 176.2(10)
C24 C23 N5 C21 -64.5(13)
C24 C23 N5 C25 55.3(13)
C26 C25 N5 C27 -61.6(13)
C26 C25 N5 C21 178.6(10)
C26 C25 N5 C23 56.7(13)
C30 C29 N6 C33 -63.4(12)
C30 C29 N6 C31 56.2(13)
C30 C29 N6 C35 177.1(10)
C34 C33 N6 C29 -58.1(13)
C34 C33 N6 C31 178.9(10)
C34 C33 N6 C35 58.2(13)
C32 C31 N6 C29 58.5(13)
C32 C31 N6 C33 -179.1(9)
C32 C31 N6 C35 -58.9(12)
C36 C35 N6 C29 176.5(10)
C36 C35 N6 C33 56.2(13)
C36 C35 N6 C31 -61.8(13)
C42 C41 N7 C37 57.3(12)
C42 C41 N7 C43 -61.7(13)
C42 C41 N7 C39 176.2(10)
C38 C37 N7 C41 53.3(13)
C38 C37 N7 C43 175.4(11)
C38 C37 N7 C39 -61.9(14)
C44 C43 N7 C41 -60.2(12)
C44 C43 N7 C37 178.4(10)
C44 C43 N7 C39 57.1(12)
C40 C39 N7 C41 -179.6(10)
C40 C39 N7 C37 -60.5(13)
C40 C39 N7 C43 58.8(13)
C50 C49 N8 C47 175.5(11)
C50 C49 N8 C51 53.8(13)
C50 C49 N8 C45 -63.4(13)
C48 C47 N8 C49 178.1(10)
C48 C47 N8 C51 -60.0(12)
C48 C47 N8 C45 57.7(12)
C52 C51 N8 C49 56.1(12)
C52 C51 N8 C47 -62.4(12)
C52 C51 N8 C45 176.3(9)
C46 C45 N8 C49 -61.4(12)
C46 C45 N8 C47 56.4(13)
C46 C45 N8 C51 177.6(10)
O3 C6 O2 C5 2.7(14)
C7 C6 O2 C5 -176.2(9)
O5 C9 O4 C10 9.3(14)
C8 C9 O4 C10 -175.1(9)
O8 C19 O7 C20 6.7(15)
C18 C19 O7 C20 -176.8(8)
O9 C16 O10 C15 1.2(14)
C17 C16 O10 C15 -179.5(9)
C3 C2 S1 Mo1 -9.5(10)
C1 C2 S1 Mo1 166.4(8)
C2 C3 S2 Mo1 11.2(10)
C4 C3 S2 Mo1 -167.7(7)
C7 C8 S3 Mo1 -10.3(10)
C9 C8 S3 Mo1 170.3(7)
C8 C7 S4 Mo1 5.6(9)
C6 C7 S4 Mo1 -177.8(7)
C17 C18 S5 Mo2 -8.9(9)
C19 C18 S5 Mo2 170.7(6)
C18 C17 S6 Mo2 7.8(9)
C16 C17 S6 Mo2 -179.2(7)
C13 C12 S7 Mo2 -8.8(10)
C11 C12 S7 Mo2 166.3(8)
C12 C13 S8 Mo2 11.0(10)
C14 C13 S8 Mo2 -169.9(8)
C8 S3 Mo1 O1 -97.7(5)
C8 S3 Mo1 S4 9.8(4)
C8 S3 Mo1 S1 84.2(4)
C8 S3 Mo1 S2 157.0(4)
C7 S4 Mo1 O1 98.4(4)
C7 S4 Mo1 S3 -8.5(3)
C7 S4 Mo1 S1 -151.6(4)
C7 S4 Mo1 S2 -79.8(4)
C2 S1 Mo1 O1 -93.4(5)
C2 S1 Mo1 S3 84.7(4)
C2 S1 Mo1 S4 158.6(4)
C2 S1 Mo1 S2 11.6(4)
C3 S2 Mo1 O1 97.4(5)
C3 S2 Mo1 S3 -155.4(4)
C3 S2 Mo1 S4 -84.4(4)
C3 S2 Mo1 S1 -12.1(4)
C18 S5 Mo2 O6 -98.4(4)
C18 S5 Mo2 S6 9.8(3)
C18 S5 Mo2 S8 155.5(3)
C18 S5 Mo2 S7 83.0(4)
C17 S6 Mo2 O6 97.7(4)
C17 S6 Mo2 S5 -9.4(3)
C17 S6 Mo2 S8 -81.1(4)
C17 S6 Mo2 S7 -153.7(3)
C13 S8 Mo2 O6 96.6(5)
C13 S8 Mo2 S5 -156.1(4)
C13 S8 Mo2 S6 -84.6(4)
C13 S8 Mo2 S7 -11.7(4)
C12 S7 Mo2 O6 -95.0(5)
C12 S7 Mo2 S5 83.6(4)
C12 S7 Mo2 S6 156.5(4)
C12 S7 Mo2 S8 11.1(4)
